data_4323036
loop_
_publ_author_name
'Zhen Tang'
'Yasuo Nomura'
'Shigeki Kuwata'
'Youichi Ishii'
'Yasushi Mizobe'
'Masanobu Hidai'

_publ_contact_author
;
    Masanobu Hidai
 Department of Chemistry and Biotechnology, Graduate School of Engineering,
The University of Tokyo, Hongo, Bunkyo-Ku, Tokyo 113-8656, Japan
;
_publ_contact_author_fax ' +81-3-5800-6945 '
_publ_contact_author_phone ' +81-3-3812-2111 ext 7261 '
_publ_section_title
;
 Metal-Metal Bonding in Pentanuclear Bow-Tie Metal Sulfido Clusters.
 Synthetic and Structural Studies on the Cationic Pentanuclear Clusters
 [(Cp*Ir)2(\m3-S)2M(\m3-S)2(IrCp*)2]n+ (M = Fe, Co, Ni; n = 1, 2)
;
_journal_name_full 'Inorganic Chemistry'
_journal_page_first 4909
_journal_page_last 4920
_journal_paper_doi 10.1021/ic9806885
_journal_volume 37
_journal_year 1998
_chemical_formula_sum 'C64 H80 B Co Ir4 S4'
_space_group_IT_number 14
_symmetry_cell_setting monoclinic
_symmetry_Int_Tables_number 14
_symmetry_space_group_name_Hall '-P 2ybc'
_symmetry_space_group_name_H-M 'P 1 21/c 1'
_audit_creation_date 'Mon Jan  6 18:51:42 1997'
_audit_creation_method 'from TEXRAY.INF file'
_cell_angle_alpha 90
_cell_angle_beta 117.17(2)
_cell_angle_gamma 90
_cell_formula_units_Z 4.00
_cell_length_a 19.792(5)
_cell_length_b 17.522(5)
_cell_length_c 20.473(7)
_cell_measurement_reflns_used 25
_cell_measurement_temperature 23.0
_cell_measurement_theta_max 39.43
_cell_measurement_theta_min 33.87
_cell_volume 6317(3)
_computing_cell_refinement 'MSC/AFC Diffractometer Control'
_computing_data_collection 'MSC/AFC Diffractometer Control'
_computing_data_reduction 'teXsan: PROCESS (MSC)'
_computing_publication_material 'teXsan: FINISH (MSC)'
_computing_structure_refinement 'teXsan: LS (MSC)'
_diffrn_ambient_temperature 23.0
_diffrn_measurement_device AFC7R
_diffrn_measurement_method 'omega/2-theta scans'
_diffrn_orient_matrix_UB_11 -0.05020
_diffrn_orient_matrix_UB_12 0.02639
_diffrn_orient_matrix_UB_13 -0.02575
_diffrn_orient_matrix_UB_21 0.02658
_diffrn_orient_matrix_UB_22 0.04946
_diffrn_orient_matrix_UB_23 0.00337
_diffrn_orient_matrix_UB_31 -0.00080
_diffrn_orient_matrix_UB_32 -0.01061
_diffrn_orient_matrix_UB_33 -0.04830
_diffrn_radiation_monochromator graphite
_diffrn_radiation_source 'X-ray tube'
_diffrn_radiation_type MoKalpha
_diffrn_radiation_wavelength 0.7107
_diffrn_reflns_av_R_equivalents 3.52
_diffrn_reflns_limit_h_max 23
_diffrn_reflns_limit_h_min 0
_diffrn_reflns_limit_k_max 2
_diffrn_reflns_limit_k_min 0
_diffrn_reflns_limit_l_max 1
_diffrn_reflns_limit_l_min -16
_diffrn_reflns_number 11867
_diffrn_reflns_theta_max 25.0005
_diffrn_reflns_theta_min 2.52
_diffrn_standards_decay_% -4.83
_diffrn_standards_interval_count 150
_diffrn_standards_number 3
_exptl_absorpt_coefficient_mu_cm 88.468
_exptl_absorpt_correction_T_max 1.000
_exptl_absorpt_correction_T_min 0.341
_exptl_absorpt_correction_type psi-scan
_exptl_crystal_colour darkgreen
_exptl_crystal_density_diffrn 1.910
_exptl_crystal_description prismatic
_exptl_crystal_F_000 3472.00
_exptl_crystal_size_max 0.600
_exptl_crystal_size_mid 0.500
_exptl_crystal_size_min 0.200
_refine_diff_density_max -0.88280
_refine_diff_density_min 1.16780
_refine_ls_extinction_coef 0.35881
_refine_ls_extinction_method Zachariasen_type_2_Gaussian_isotropic
_refine_ls_goodness_of_fit_obs 1.320
_refine_ls_matrix_type full
_refine_ls_number_parameters 668
_refine_ls_number_reflns 7157
_refine_ls_number_restraints 0
_refine_ls_R_factor_obs 0.0360
_refine_ls_shift/esd_max 0.0630
_refine_ls_structure_factor_coef F
_refine_ls_weighting_scheme sigma
_refine_ls_wR_factor_obs 0.0260
_cod_data_source_file ic9806885_7.cif
_cod_data_source_block '[(Cp*Ir)2(S)2Co(S)2(IrCp*)2][BPh4](compound9[BPh4])'
_cod_original_cell_volume 6316(3)
_cod_original_sg_symbol_H-M 'P 21/c '
_cod_original_formula_sum 'C64 H80 Ir4 S4 Co B'
_cod_database_code 4323036

loop_
_symmetry_equiv_pos_as_xyz
'   +x,   +y,   +z'
'   -x,1/2+y,1/2-z'
'   -x,   -y,   -z'
'   +x,1/2-y,1/2+z'

loop_
_atom_site_aniso_label
_atom_site_aniso_U_11
_atom_site_aniso_U_22
_atom_site_aniso_U_33
_atom_site_aniso_U_12
_atom_site_aniso_U_13
_atom_site_aniso_U_23
Ir1 0.0356(2) 0.0380(3) 0.0390(2) 0.0017(2) 0.0107(2) -0.0010(2)
Ir2 0.0365(2) 0.0380(3) 0.0421(3) -0.0012(2) 0.0144(2) -0.0011(2)
Ir3 0.0340(2) 0.0347(3) 0.0395(2) -0.0003(2) 0.0150(2) 0.0007(2)
Ir4 0.0369(2) 0.0537(3) 0.0360(2) -0.0029(2) 0.0151(2) -0.0003(2)
Co1 0.0311(7) 0.0394(10) 0.0365(8) 0.0005(6) 0.0103(6) 0.0012(7)
S1 0.042(1) 0.043(2) 0.038(1) 0.001(1) 0.018(1) -0.002(1)
S2 0.035(1) 0.046(2) 0.042(2) 0.002(1) 0.017(1) -0.004(1)
S3 0.038(1) 0.044(2) 0.048(2) 0.003(1) 0.015(1) -0.009(1)
S4 0.042(1) 0.035(2) 0.044(2) 0.002(1) 0.018(1) 0.004(1)
C1 0.063(8) 0.053(9) 0.053(8) 0.015(6) 0.019(6) 0.012(7)
C2 0.042(6) 0.055(8) 0.035(7) 0.014(6) -0.005(5) -0.009(6)
C3 0.036(6) 0.067(9) 0.049(7) 0.018(6) 0.004(5) -0.005(7)
C4 0.053(7) 0.040(8) 0.050(7) 0.009(5) 0.019(6) -0.001(6)
C5 0.050(7) 0.021(7) 0.085(10) 0.009(5) 0.018(7) 0.007(6)
C6 0.095(10) 0.07(1) 0.081(10) 0.016(8) 0.050(8) 0.013(8)
C7 0.065(8) 0.10(1) 0.049(8) 0.015(8) -0.002(6) 0.012(8)
C8 0.054(7) 0.08(1) 0.070(9) 0.014(7) 0.017(6) 0.005(8)
C9 0.086(9) 0.064(10) 0.052(8) 0.003(7) 0.025(7) -0.005(7)
C10 0.082(9) 0.038(8) 0.10(1) -0.003(7) 0.032(8) 0.004(8)
C11 0.063(8) 0.052(9) 0.061(8) -0.012(6) 0.036(7) -0.021(7)
C12 0.049(7) 0.048(8) 0.052(7) -0.020(6) 0.014(6) -0.015(6)
C13 0.045(6) 0.056(8) 0.058(8) -0.019(6) 0.027(6) -0.007(7)
C14 0.068(8) 0.042(8) 0.045(7) -0.012(6) 0.028(6) -0.004(6)
C15 0.047(7) 0.023(7) 0.077(9) -0.012(5) 0.022(6) 0.003(6)
C16 0.11(1) 0.050(10) 0.08(1) -0.010(7) 0.055(8) -0.005(8)
C17 0.084(9) 0.09(1) 0.061(8) -0.024(8) 0.027(7) -0.017(8)
C18 0.062(8) 0.11(1) 0.09(1) -0.013(8) 0.042(7) -0.017(9)
C19 0.14(1) 0.06(1) 0.067(9) -0.031(8) 0.055(9) -0.003(8)
C20 0.078(8) 0.030(8) 0.11(1) 0.010(6) 0.036(8) 0.001(7)
C21 0.048(6) 0.047(8) 0.064(8) 0.009(6) 0.030(6) 0.014(6)
C22 0.035(6) 0.055(8) 0.050(7) -0.006(5) 0.017(5) 0.012(6)
C23 0.050(6) 0.036(7) 0.040(6) 0.001(5) 0.016(5) 0.008(6)
C24 0.040(6) 0.043(7) 0.027(6) -0.001(5) 0.008(4) -0.005(5)
C25 0.074(7) 0.026(6) 0.031(6) -0.001(5) 0.027(5) -0.001(5)
C26 0.094(9) 0.10(1) 0.10(1) 0.030(9) 0.061(8) 0.015(10)
C27 0.072(8) 0.09(1) 0.10(1) -0.027(8) 0.026(8) 0.019(9)
C28 0.071(8) 0.044(9) 0.070(9) -0.001(6) 0.005(7) 0.019(7)
C29 0.053(7) 0.08(1) 0.056(8) -0.006(6) 0.021(6) 0.008(7)
C30 0.098(9) 0.047(9) 0.070(9) 0.012(7) 0.031(7) 0.000(7)
C31 0.071(9) 0.08(1) 0.078(10) -0.017(8) 0.048(8) 0.019(9)
C32 0.048(7) 0.10(1) 0.040(7) -0.004(7) 0.020(6) 0.011(8)
C33 0.050(7) 0.09(1) 0.047(8) 0.002(7) 0.027(6) -0.001(8)
C34 0.045(6) 0.07(1) 0.057(8) -0.012(6) 0.032(6) 0.005(7)
C35 0.054(7) 0.09(1) 0.051(8) -0.035(7) 0.029(6) -0.006(8)
C36 0.11(1) 0.10(1) 0.17(2) -0.02(1) 0.09(1) 0.02(1)
C37 0.087(10) 0.17(2) 0.062(9) 0.030(10) 0.033(8) 0.07(1)
C38 0.11(1) 0.14(2) 0.08(1) -0.009(10) 0.064(9) -0.04(1)
C39 0.036(7) 0.17(2) 0.11(1) 0.006(8) 0.044(7) 0.02(1)
C40 0.071(9) 0.12(1) 0.08(1) -0.065(9) 0.026(7) -0.031(10)
C41 0.051(6) 0.034(7) 0.031(6) -0.003(5) 0.004(5) -0.008(5)
C42 0.070(8) 0.053(9) 0.067(9) 0.004(6) 0.025(7) -0.011(7)
C43 0.12(1) 0.046(9) 0.057(9) 0.008(8) 0.031(9) -0.022(7)
C44 0.09(1) 0.028(8) 0.09(1) 0.004(7) -0.018(9) -0.015(8)
C45 0.059(8) 0.050(10) 0.08(1) -0.015(7) -0.008(8) 0.011(8)
C46 0.052(7) 0.046(8) 0.042(7) -0.003(6) 0.007(5) 0.003(6)
C47 0.069(8) 0.045(8) 0.038(7) -0.004(6) 0.017(6) -0.006(6)
C48 0.11(1) 0.048(9) 0.056(8) -0.003(8) 0.036(7) -0.003(7)
C49 0.17(2) 0.07(1) 0.07(1) -0.03(1) 0.04(1) 0.020(10)
C50 0.17(2) 0.06(1) 0.05(1) 0.02(1) -0.02(1) -0.004(9)
C51 0.08(1) 0.08(1) 0.056(10) -0.001(8) -0.001(8) 0.001(9)
C52 0.056(7) 0.041(8) 0.064(8) -0.010(6) 0.010(6) -0.001(7)
C53 0.064(8) 0.07(1) 0.042(7) -0.019(7) 0.029(6) -0.005(7)
C54 0.063(8) 0.10(1) 0.044(7) -0.025(8) 0.024(6) -0.005(8)
C55 0.08(1) 0.14(2) 0.063(10) -0.04(1) 0.036(8) -0.01(1)
C56 0.054(9) 0.18(2) 0.07(1) 0.00(1) 0.032(8) 0.01(1)
C57 0.09(1) 0.14(2) 0.08(1) 0.03(1) 0.056(10) 0.01(1)
C58 0.049(8) 0.10(1) 0.071(9) -0.007(7) 0.018(7) -0.023(9)
C59 0.033(5) 0.042(7) 0.037(6) -0.007(5) 0.015(4) -0.003(6)
C60 0.045(6) 0.053(8) 0.051(7) -0.012(6) 0.017(5) 0.001(7)
C61 0.053(7) 0.07(1) 0.048(8) 0.003(7) 0.017(6) -0.008(7)
C62 0.054(7) 0.08(1) 0.040(7) 0.009(7) 0.015(6) 0.006(7)
C63 0.063(8) 0.07(1) 0.057(8) -0.002(7) 0.024(6) 0.030(8)
C64 0.054(7) 0.054(8) 0.054(8) -0.004(6) 0.024(6) 0.007(7)
B1 0.049(7) 0.051(9) 0.039(7) -0.012(7) 0.020(6) -0.011(7)

loop_
_atom_site_label
_atom_site_fract_x
_atom_site_fract_y
_atom_site_fract_z
_atom_site_U_iso_or_equiv
_atom_site_thermal_displace_type
_atom_site_calc_flag
_atom_site_calc_attached_atom
Ir1 0.16554(2) 0.34990(3) 0.12013(2) 0.0400(1) Uij ? ?
Ir2 0.17689(2) 0.19031(3) 0.13753(2) 0.0402(1) Uij ? ?
Ir3 0.41310(2) 0.28095(3) 0.36803(2) 0.0367(1) Uij ? ?
Ir4 0.45759(2) 0.33999(3) 0.26803(2) 0.0428(1) Uij ? ?
Co1 0.30337(6) 0.28947(8) 0.22180(7) 0.0376(4) Uij ? ?
S1 0.2454(1) 0.2696(2) 0.0999(1) 0.0413(8) Uij ? ?
S2 0.1911(1) 0.2801(2) 0.2237(1) 0.0411(8) Uij ? ?
S3 0.4095(1) 0.2203(2) 0.2669(1) 0.0454(8) Uij ? ?
S4 0.3658(1) 0.3876(2) 0.2960(1) 0.0413(8) Uij ? ?
C1 0.1374(6) 0.4333(7) 0.0321(6) 0.059(4) Uij ? ?
C2 0.0697(5) 0.4004(7) 0.0248(6) 0.053(4) Uij ? ?
C3 0.0626(5) 0.4156(7) 0.0906(6) 0.056(4) Uij ? ?
C4 0.1256(6) 0.4605(6) 0.1392(6) 0.049(4) Uij ? ?
C5 0.1724(6) 0.4701(6) 0.1013(7) 0.057(4) Uij ? ?
C6 0.1655(7) 0.4335(8) -0.0252(7) 0.079(5) Uij ? ?
C7 0.0118(6) 0.3586(8) -0.0420(6) 0.083(5) Uij ? ?
C8 -0.0044(6) 0.3926(7) 0.1029(6) 0.073(5) Uij ? ?
C9 0.1401(6) 0.4922(7) 0.2098(6) 0.070(4) Uij ? ?
C10 0.2455(6) 0.5156(7) 0.1326(7) 0.075(5) Uij ? ?
C11 0.1622(6) 0.0878(7) 0.0702(6) 0.055(4) Uij ? ?
C12 0.0899(6) 0.1168(6) 0.0548(6) 0.053(4) Uij ? ?
C13 0.0823(6) 0.1160(6) 0.1220(6) 0.052(4) Uij ? ?
C14 0.1498(6) 0.0852(6) 0.1779(6) 0.051(4) Uij ? ?
C15 0.2015(6) 0.0694(6) 0.1476(7) 0.051(4) Uij ? ?
C16 0.1926(7) 0.0754(7) 0.0166(7) 0.077(5) Uij ? ?
C17 0.0293(6) 0.1395(8) -0.0187(6) 0.079(5) Uij ? ?
C18 0.0123(6) 0.1359(8) 0.1289(7) 0.082(5) Uij ? ?
C19 0.1632(7) 0.0695(7) 0.2542(7) 0.085(5) Uij ? ?
C20 0.2796(6) 0.0385(6) 0.1877(7) 0.075(5) Uij ? ?
C21 0.3848(5) 0.2914(7) 0.4575(6) 0.051(4) Uij ? ?
C22 0.3808(5) 0.2144(7) 0.4376(5) 0.048(3) Uij ? ?
C23 0.4546(5) 0.1886(6) 0.4517(5) 0.044(3) Uij ? ?
C24 0.5041(5) 0.2544(6) 0.4769(5) 0.040(3) Uij ? ?
C25 0.4611(6) 0.3174(6) 0.4820(5) 0.042(3) Uij ? ?
C26 0.3212(7) 0.3376(8) 0.4581(7) 0.092(6) Uij ? ?
C27 0.3122(6) 0.1646(8) 0.4145(7) 0.091(5) Uij ? ?
C28 0.4759(6) 0.1114(7) 0.4398(6) 0.072(4) Uij ? ?
C29 0.5882(5) 0.2524(7) 0.5028(6) 0.064(4) Uij ? ?
C30 0.4901(6) 0.3953(7) 0.5106(6) 0.074(5) Uij ? ?
C31 0.5116(7) 0.4428(8) 0.2542(8) 0.070(5) Uij ? ?
C32 0.4870(6) 0.3959(9) 0.1898(6) 0.064(5) Uij ? ?
C33 0.5242(6) 0.3255(8) 0.2089(6) 0.062(4) Uij ? ?
C34 0.5737(6) 0.3276(8) 0.2857(6) 0.055(4) Uij ? ?
C35 0.5662(6) 0.3999(8) 0.3142(6) 0.062(4) Uij ? ?
C36 0.4902(8) 0.5242(10) 0.2586(10) 0.120(7) Uij ? ?
C37 0.4315(7) 0.4222(9) 0.1137(7) 0.105(6) Uij ? ?
C38 0.5163(7) 0.2596(9) 0.1579(7) 0.104(6) Uij ? ?
C39 0.6266(6) 0.2617(10) 0.3288(7) 0.104(6) Uij ? ?
C40 0.6108(6) 0.4258(8) 0.3936(7) 0.095(5) Uij ? ?
C41 0.7688(5) 0.1579(6) 0.6849(5) 0.044(3) Uij ? ?
C42 0.7795(6) 0.1376(7) 0.6245(7) 0.066(4) Uij ? ?
C43 0.7316(8) 0.0872(8) 0.5706(7) 0.078(5) Uij ? ?
C44 0.6701(8) 0.0575(7) 0.5753(8) 0.088(5) Uij ? ?
C45 0.6565(6) 0.0775(8) 0.6334(8) 0.080(5) Uij ? ?
C46 0.7049(6) 0.1279(6) 0.6871(6) 0.052(4) Uij ? ?
C47 0.7912(6) 0.3042(7) 0.6998(6) 0.054(4) Uij ? ?
C48 0.8176(7) 0.3370(8) 0.6522(7) 0.071(5) Uij ? ?
C49 0.783(1) 0.400(1) 0.6112(8) 0.107(7) Uij ? ?
C50 0.722(1) 0.4323(10) 0.6142(9) 0.118(7) Uij ? ?
C51 0.6939(7) 0.4029(9) 0.6582(8) 0.085(5) Uij ? ?
C52 0.7285(6) 0.3386(7) 0.6994(6) 0.061(4) Uij ? ?
C53 0.9132(6) 0.2078(8) 0.7645(6) 0.057(4) Uij ? ?
C54 0.9681(6) 0.2645(8) 0.7866(6) 0.069(4) Uij ? ?
C55 1.0461(8) 0.249(1) 0.8112(8) 0.094(6) Uij ? ?
C56 1.0692(8) 0.173(1) 0.8139(8) 0.098(7) Uij ? ?
C57 1.0188(8) 0.117(1) 0.7971(8) 0.098(7) Uij ? ?
C58 0.9418(6) 0.1339(8) 0.7706(7) 0.076(5) Uij ? ?
C59 0.8225(5) 0.2194(6) 0.8220(5) 0.038(3) Uij ? ?
C60 0.8259(5) 0.2825(7) 0.8644(6) 0.052(4) Uij ? ?
C61 0.8274(5) 0.2798(8) 0.9322(6) 0.061(4) Uij ? ?
C62 0.8258(6) 0.2084(8) 0.9623(6) 0.060(4) Uij ? ?
C63 0.8250(6) 0.1451(8) 0.9254(7) 0.064(4) Uij ? ?
C64 0.8227(5) 0.1498(7) 0.8564(6) 0.055(4) Uij ? ?
B1 0.8242(6) 0.2229(8) 0.7428(6) 0.046(4) Uij ? ?
H1 0.1701 0.3825 -0.0383 0.0739 Uij ? ?
H2 0.1305 0.4604 -0.0674 0.0739 Uij ? ?
H3 0.2137 0.4579 -0.0058 0.0739 Uij ? ?
H4 -0.0306 0.3453 -0.0345 0.0674 Uij ? ?
H5 -0.0043 0.3907 -0.0839 0.0674 Uij ? ?
H6 0.0341 0.3136 -0.0496 0.0674 Uij ? ?
H7 0.0044 0.4078 0.1506 0.0606 Uij ? ?
H8 -0.0491 0.4167 0.0673 0.0606 Uij ? ?
H9 -0.0107 0.3388 0.0983 0.0606 Uij ? ?
H10 0.1444 0.4519 0.2426 0.0666 Uij ? ?
H11 0.1860 0.5206 0.2292 0.0666 Uij ? ?
H12 0.0993 0.5248 0.2039 0.0666 Uij ? ?
H13 0.2808 0.4936 0.1778 0.0662 Uij ? ?
H14 0.2663 0.5150 0.0989 0.0662 Uij ? ?
H15 0.2353 0.5668 0.1406 0.0662 Uij ? ?
H16 0.1611 0.0400 -0.0197 0.0784 Uij ? ?
H17 0.1932 0.1224 -0.0061 0.0784 Uij ? ?
H18 0.2427 0.0557 0.0415 0.0784 Uij ? ?
H19 0.0468 0.1807 -0.0372 0.0704 Uij ? ?
H20 0.0170 0.0974 -0.0513 0.0704 Uij ? ?
H21 -0.0146 0.1549 -0.0145 0.0704 Uij ? ?
H22 -0.0022 0.1870 0.1129 0.0709 Uij ? ?
H23 -0.0277 0.1023 0.0994 0.0709 Uij ? ?
H24 0.0223 0.1312 0.1787 0.0709 Uij ? ?
H25 0.1258 0.0349 0.2533 0.0726 Uij ? ?
H26 0.2122 0.0479 0.2814 0.0726 Uij ? ?
H27 0.1600 0.1159 0.2768 0.0726 Uij ? ?
H28 0.2917 0.0309 0.2378 0.0585 Uij ? ?
H29 0.2827 -0.0088 0.1665 0.0585 Uij ? ?
H30 0.3146 0.0737 0.1846 0.0585 Uij ? ?
H31 0.3349 0.3543 0.5067 0.0805 Uij ? ?
H32 0.3116 0.3807 0.4269 0.0805 Uij ? ?
H33 0.2766 0.3071 0.4409 0.0805 Uij ? ?
H34 0.2986 0.1613 0.4533 0.0750 Uij ? ?
H35 0.2712 0.1859 0.3723 0.0750 Uij ? ?
H36 0.3233 0.1150 0.4032 0.0750 Uij ? ?
H37 0.4327 0.0790 0.4227 0.0645 Uij ? ?
H38 0.4943 0.1132 0.4044 0.0645 Uij ? ?
H39 0.5145 0.0920 0.4848 0.0645 Uij ? ?
H40 0.6112 0.2190 0.5437 0.0509 Uij ? ?
H41 0.5983 0.2347 0.4642 0.0509 Uij ? ?
H42 0.6086 0.3023 0.5169 0.0509 Uij ? ?
H43 0.5291 0.3916 0.5597 0.0758 Uij ? ?
H44 0.5100 0.4182 0.4809 0.0758 Uij ? ?
H45 0.4498 0.4257 0.5093 0.0758 Uij ? ?
H46 0.5323 0.5564 0.2683 0.1183 Uij ? ?
H47 0.4487 0.5384 0.2134 0.1183 Uij ? ?
H48 0.4762 0.5291 0.2971 0.1183 Uij ? ?
H49 0.4509 0.4664 0.1013 0.0845 Uij ? ?
H50 0.4246 0.3828 0.0794 0.0845 Uij ? ?
H51 0.3842 0.4339 0.1127 0.0845 Uij ? ?
H52 0.4650 0.2428 0.1345 0.0946 Uij ? ?
H53 0.5306 0.2761 0.1217 0.0946 Uij ? ?
H54 0.5482 0.2189 0.1853 0.0946 Uij ? ?
H55 0.5971 0.2175 0.3249 0.0971 Uij ? ?
H56 0.6606 0.2509 0.3090 0.0971 Uij ? ?
H57 0.6546 0.2755 0.3789 0.0971 Uij ? ?
H58 0.5987 0.3938 0.4243 0.0809 Uij ? ?
H59 0.6637 0.4227 0.4082 0.0809 Uij ? ?
H60 0.5978 0.4771 0.3981 0.0809 Uij ? ?
H61 0.8212 0.1591 0.6199 0.0843 Uij ? ?
H62 0.7416 0.0736 0.5309 0.0781 Uij ? ?
H63 0.6370 0.0232 0.5388 0.0659 Uij ? ?
H64 0.6138 0.0569 0.6368 0.0679 Uij ? ?
H65 0.6939 0.1420 0.7260 0.0538 Uij ? ?
H66 0.8598 0.3149 0.6488 0.0767 Uij ? ?
H67 0.8014 0.4213 0.5799 0.1000 Uij ? ?
H68 0.6992 0.4760 0.5852 0.0763 Uij ? ?
H69 0.6515 0.4258 0.6607 0.0796 Uij ? ?
H70 0.7078 0.3170 0.7289 0.0595 Uij ? ?
H71 0.9527 0.3161 0.7853 0.0817 Uij ? ?
H72 1.0821 0.2892 0.8254 0.0927 Uij ? ?
H73 1.1210 0.1613 0.8279 0.1036 Uij ? ?
H74 1.0351 0.0655 0.8031 0.0976 Uij ? ?
H75 0.9069 0.0925 0.7560 0.0761 Uij ? ?
H76 0.8274 0.3314 0.8450 0.0433 Uij ? ?
H77 0.8294 0.3255 0.9581 0.0533 Uij ? ?
H78 0.8253 0.2050 1.0084 0.0554 Uij ? ?
H79 0.8261 0.0965 0.9464 0.0635 Uij ? ?
H80 0.8212 0.1037 0.8313 0.0654 Uij ? ?

loop_
_atom_type_symbol
_atom_type_oxidation_number
_atom_type_number_in_cell
_atom_type_scat_dispersion_real
_atom_type_scat_dispersion_imag
_atom_type_scat_source
C 0 256 0.003 0.002 'International Tables'
H 0 320 0.000 0.000 'International Tables'
Ir 0 16 -1.444 7.990 'International Tables'
Co 0 4 0.349 0.972 'International Tables'
S 0 16 0.125 0.123 'International Tables'
B 0 4 0.001 0.001 'International Tables'

loop_
_geom_angle_atom_site_label_1
_geom_angle_atom_site_label_2
_geom_angle_atom_site_label_3
_geom_angle
_geom_angle_site_symmetry_1
_geom_angle_site_symmetry_2
_geom_angle_site_symmetry_3
_geom_angle_publ_flag
Ir(2) Ir(1) Co(1) 62.10(3) ? ? ? yes
Ir(2) Ir(1) S(1) 52.47(7) ? ? ? yes
Ir(2) Ir(1) S(2) 51.88(7) ? ? ? yes
Ir(2) Ir(1) C(1) 138.1(3) ? ? ? yes
Ir(2) Ir(1) C(2) 120.0(3) ? ? ? yes
Ir(2) Ir(1) C(3) 124.9(3) ? ? ? yes
Ir(2) Ir(1) C(4) 150.4(3) ? ? ? yes
Ir(2) Ir(1) C(5) 170.0(3) ? ? ? yes
Co(1) Ir(1) S(1) 51.56(7) ? ? ? yes
Co(1) Ir(1) S(2) 51.52(6) ? ? ? yes
Co(1) Ir(1) C(1) 131.8(3) ? ? ? yes
Co(1) Ir(1) C(2) 167.3(3) ? ? ? yes
Co(1) Ir(1) C(3) 152.4(3) ? ? ? yes
Co(1) Ir(1) C(4) 120.9(3) ? ? ? yes
Co(1) Ir(1) C(5) 112.7(3) ? ? ? yes
S(1) Ir(1) S(2) 87.74(9) ? ? ? yes
S(1) Ir(1) C(1) 101.5(3) ? ? ? yes
S(1) Ir(1) C(2) 118.3(3) ? ? ? yes
S(1) Ir(1) C(3) 155.8(3) ? ? ? yes
S(1) Ir(1) C(4) 155.4(3) ? ? ? yes
S(1) Ir(1) C(5) 117.5(3) ? ? ? yes
S(2) Ir(1) C(1) 169.6(3) ? ? ? yes
S(2) Ir(1) C(2) 140.7(3) ? ? ? yes
S(2) Ir(1) C(3) 108.8(3) ? ? ? yes
S(2) Ir(1) C(4) 104.5(3) ? ? ? yes
S(2) Ir(1) C(5) 132.9(4) ? ? ? yes
C(1) Ir(1) C(2) 37.4(4) ? ? ? yes
C(1) Ir(1) C(3) 64.0(4) ? ? ? yes
C(1) Ir(1) C(4) 65.1(4) ? ? ? yes
C(1) Ir(1) C(5) 38.1(4) ? ? ? yes
C(2) Ir(1) C(3) 38.6(4) ? ? ? yes
C(2) Ir(1) C(4) 64.3(4) ? ? ? yes
C(2) Ir(1) C(5) 63.0(4) ? ? ? yes
C(3) Ir(1) C(4) 38.1(4) ? ? ? yes
C(3) Ir(1) C(5) 63.9(4) ? ? ? yes
C(4) Ir(1) C(5) 39.4(4) ? ? ? yes
Ir(1) Ir(2) Co(1) 58.30(3) ? ? ? yes
Ir(1) Ir(2) S(1) 51.96(7) ? ? ? yes
Ir(1) Ir(2) S(2) 52.25(7) ? ? ? yes
Ir(1) Ir(2) C(11) 138.7(3) ? ? ? yes
Ir(1) Ir(2) C(12) 119.7(3) ? ? ? yes
Ir(1) Ir(2) C(13) 124.1(3) ? ? ? yes
Ir(1) Ir(2) C(14) 150.0(3) ? ? ? yes
Ir(1) Ir(2) C(15) 170.7(3) ? ? ? yes
Co(1) Ir(2) S(1) 49.79(7) ? ? ? yes
Co(1) Ir(2) S(2) 49.89(6) ? ? ? yes
Co(1) Ir(2) C(11) 134.2(3) ? ? ? yes
Co(1) Ir(2) C(12) 167.1(3) ? ? ? yes
Co(1) Ir(2) C(13) 154.1(3) ? ? ? yes
Co(1) Ir(2) C(14) 125.3(3) ? ? ? yes
Co(1) Ir(2) C(15) 115.9(3) ? ? ? yes
S(1) Ir(2) S(2) 87.63(9) ? ? ? yes
S(1) Ir(2) C(11) 102.3(3) ? ? ? yes
S(1) Ir(2) C(12) 118.0(3) ? ? ? yes
S(1) Ir(2) C(13) 155.2(3) ? ? ? yes
S(1) Ir(2) C(14) 156.7(3) ? ? ? yes
S(1) Ir(2) C(15) 118.8(3) ? ? ? yes
S(2) Ir(2) C(11) 168.7(3) ? ? ? yes
S(2) Ir(2) C(12) 140.9(3) ? ? ? yes
S(2) Ir(2) C(13) 108.6(3) ? ? ? yes
S(2) Ir(2) C(14) 104.7(3) ? ? ? yes
S(2) Ir(2) C(15) 131.2(3) ? ? ? yes
C(11) Ir(2) C(12) 37.4(4) ? ? ? yes
C(11) Ir(2) C(13) 64.0(4) ? ? ? yes
C(11) Ir(2) C(14) 64.2(4) ? ? ? yes
C(11) Ir(2) C(15) 38.7(4) ? ? ? yes
C(12) Ir(2) C(13) 38.7(4) ? ? ? yes
C(12) Ir(2) C(14) 63.7(4) ? ? ? yes
C(12) Ir(2) C(15) 64.0(4) ? ? ? yes
C(13) Ir(2) C(14) 37.7(4) ? ? ? yes
C(13) Ir(2) C(15) 64.5(4) ? ? ? yes
C(14) Ir(2) C(15) 38.9(4) ? ? ? yes
Ir(4) Ir(3) Co(1) 62.68(3) ? ? ? yes
Ir(4) Ir(3) S(3) 52.92(7) ? ? ? yes
Ir(4) Ir(3) S(4) 52.86(7) ? ? ? yes
Ir(4) Ir(3) C(21) 152.9(3) ? ? ? yes
Ir(4) Ir(3) C(22) 169.1(3) ? ? ? yes
Ir(4) Ir(3) C(23) 135.3(3) ? ? ? yes
Ir(4) Ir(3) C(24) 116.2(3) ? ? ? yes
Ir(4) Ir(3) C(25) 123.5(3) ? ? ? yes
Co(1) Ir(3) S(3) 50.86(7) ? ? ? yes
Co(1) Ir(3) S(4) 51.52(7) ? ? ? yes
Co(1) Ir(3) C(21) 122.1(3) ? ? ? yes
Co(1) Ir(3) C(22) 114.8(2) ? ? ? yes
Co(1) Ir(3) C(23) 134.4(3) ? ? ? yes
Co(1) Ir(3) C(24) 169.6(3) ? ? ? yes
Co(1) Ir(3) C(25) 151.8(3) ? ? ? yes
S(3) Ir(3) S(4) 87.82(10) ? ? ? yes
S(3) Ir(3) C(21) 153.1(3) ? ? ? yes
S(3) Ir(3) C(22) 116.7(3) ? ? ? yes
S(3) Ir(3) C(23) 101.9(3) ? ? ? yes
S(3) Ir(3) C(24) 119.5(3) ? ? ? yes
S(3) Ir(3) C(25) 157.0(3) ? ? ? yes
S(4) Ir(3) C(21) 106.8(3) ? ? ? yes
S(4) Ir(3) C(22) 135.1(3) ? ? ? yes
S(4) Ir(3) C(23) 170.1(3) ? ? ? yes
S(4) Ir(3) C(24) 137.1(3) ? ? ? yes
S(4) Ir(3) C(25) 107.4(3) ? ? ? yes
C(21) Ir(3) C(22) 38.0(4) ? ? ? yes
C(21) Ir(3) C(23) 63.6(4) ? ? ? yes
C(21) Ir(3) C(24) 64.1(4) ? ? ? yes
C(21) Ir(3) C(25) 38.6(3) ? ? ? yes
C(22) Ir(3) C(23) 38.1(3) ? ? ? yes
C(22) Ir(3) C(24) 64.2(3) ? ? ? yes
C(22) Ir(3) C(25) 64.2(4) ? ? ? yes
C(23) Ir(3) C(24) 38.3(3) ? ? ? yes
C(23) Ir(3) C(25) 63.9(4) ? ? ? yes
C(24) Ir(3) C(25) 38.2(3) ? ? ? yes
Ir(3) Ir(4) Co(1) 58.91(3) ? ? ? yes
Ir(3) Ir(4) S(3) 52.92(7) ? ? ? yes
Ir(3) Ir(4) S(4) 52.91(7) ? ? ? yes
Ir(3) Ir(4) C(31) 138.1(4) ? ? ? yes
Ir(3) Ir(4) C(32) 174.7(4) ? ? ? yes
Ir(3) Ir(4) C(33) 147.8(4) ? ? ? yes
Ir(3) Ir(4) C(34) 120.6(3) ? ? ? yes
Ir(3) Ir(4) C(35) 116.2(3) ? ? ? yes
Co(1) Ir(4) S(3) 49.23(6) ? ? ? yes
Co(1) Ir(4) S(4) 49.88(7) ? ? ? yes
Co(1) Ir(4) C(31) 135.9(4) ? ? ? yes
Co(1) Ir(4) C(32) 119.7(3) ? ? ? yes
Co(1) Ir(4) C(33) 126.9(3) ? ? ? yes
Co(1) Ir(4) C(34) 154.7(4) ? ? ? yes
Co(1) Ir(4) C(35) 166.7(4) ? ? ? yes
S(3) Ir(4) S(4) 87.85(9) ? ? ? yes
S(3) Ir(4) C(31) 168.2(4) ? ? ? yes
S(3) Ir(4) C(32) 130.8(4) ? ? ? yes
S(3) Ir(4) C(33) 104.0(4) ? ? ? yes
S(3) Ir(4) C(34) 108.2(4) ? ? ? yes
S(3) Ir(4) C(35) 139.9(4) ? ? ? yes
S(4) Ir(4) C(31) 102.9(4) ? ? ? yes
S(4) Ir(4) C(32) 122.0(4) ? ? ? yes
S(4) Ir(4) C(33) 158.6(4) ? ? ? yes
S(4) Ir(4) C(34) 153.4(3) ? ? ? yes
S(4) Ir(4) C(35) 116.9(4) ? ? ? yes
C(31) Ir(4) C(32) 38.6(4) ? ? ? yes
C(31) Ir(4) C(33) 64.3(5) ? ? ? yes
C(31) Ir(4) C(34) 63.8(5) ? ? ? yes
C(31) Ir(4) C(35) 38.1(4) ? ? ? yes
C(32) Ir(4) C(33) 37.5(4) ? ? ? yes
C(32) Ir(4) C(34) 63.1(4) ? ? ? yes
C(32) Ir(4) C(35) 63.9(4) ? ? ? yes
C(33) Ir(4) C(34) 38.3(4) ? ? ? yes
C(33) Ir(4) C(35) 64.5(4) ? ? ? yes
C(34) Ir(4) C(35) 38.4(4) ? ? ? yes
Ir(1) Co(1) Ir(2) 59.60(3) ? ? ? yes
Ir(1) Co(1) Ir(3) 147.44(5) ? ? ? yes
Ir(1) Co(1) Ir(4) 131.12(5) ? ? ? yes
Ir(1) Co(1) S(1) 52.96(7) ? ? ? yes
Ir(1) Co(1) S(2) 53.11(7) ? ? ? yes
Ir(1) Co(1) S(3) 159.39(9) ? ? ? yes
Ir(1) Co(1) S(4) 105.27(8) ? ? ? yes
Ir(2) Co(1) Ir(3) 130.41(5) ? ? ? yes
Ir(2) Co(1) Ir(4) 151.47(5) ? ? ? yes
Ir(2) Co(1) S(1) 51.59(7) ? ? ? yes
Ir(2) Co(1) S(2) 51.03(7) ? ? ? yes
Ir(2) Co(1) S(3) 108.48(9) ? ? ? yes
Ir(2) Co(1) S(4) 157.23(8) ? ? ? yes
Ir(3) Co(1) Ir(4) 58.42(3) ? ? ? yes
Ir(3) Co(1) S(1) 159.59(8) ? ? ? yes
Ir(3) Co(1) S(2) 105.62(8) ? ? ? yes
Ir(3) Co(1) S(3) 53.16(7) ? ? ? yes
Ir(3) Co(1) S(4) 52.97(7) ? ? ? yes
Ir(4) Co(1) S(1) 109.80(8) ? ? ? yes
Ir(4) Co(1) S(2) 157.16(9) ? ? ? yes
Ir(4) Co(1) S(3) 51.40(8) ? ? ? yes
Ir(4) Co(1) S(4) 51.21(7) ? ? ? yes
S(1) Co(1) S(2) 90.01(9) ? ? ? yes
S(1) Co(1) S(3) 106.5(1) ? ? ? yes
S(1) Co(1) S(4) 135.4(1) ? ? ? yes
S(2) Co(1) S(3) 134.9(1) ? ? ? yes
S(2) Co(1) S(4) 106.6(1) ? ? ? yes
S(3) Co(1) S(4) 90.7(1) ? ? ? yes
Ir(1) S(1) Ir(2) 75.57(8) ? ? ? yes
Ir(1) S(1) Co(1) 75.48(9) ? ? ? yes
Ir(2) S(1) Co(1) 78.63(9) ? ? ? yes
Ir(1) S(2) Ir(2) 75.87(8) ? ? ? yes
Ir(1) S(2) Co(1) 75.37(8) ? ? ? yes
Ir(2) S(2) Co(1) 79.08(9) ? ? ? yes
Ir(3) S(3) Ir(4) 74.16(9) ? ? ? yes
Ir(3) S(3) Co(1) 75.97(9) ? ? ? yes
Ir(4) S(3) Co(1) 79.4(1) ? ? ? yes
Ir(3) S(4) Ir(4) 74.23(8) ? ? ? yes
Ir(3) S(4) Co(1) 75.51(9) ? ? ? yes
Ir(4) S(4) Co(1) 78.91(9) ? ? ? yes
Ir(1) C(1) C(2) 71.6(7) ? ? ? yes
Ir(1) C(1) C(5) 69.9(6) ? ? ? yes
Ir(1) C(1) C(6) 126.6(8) ? ? ? yes
C(2) C(1) C(5) 107(1) ? ? ? yes
C(2) C(1) C(6) 126(1) ? ? ? yes
C(5) C(1) C(6) 126(1) ? ? ? yes
Ir(1) C(2) C(1) 71.0(6) ? ? ? yes
Ir(1) C(2) C(3) 69.9(5) ? ? ? yes
Ir(1) C(2) C(7) 126.9(8) ? ? ? yes
C(1) C(2) C(3) 108.6(9) ? ? ? yes
C(1) C(2) C(7) 126(1) ? ? ? yes
C(3) C(2) C(7) 125(1) ? ? ? yes
Ir(1) C(3) C(2) 71.5(6) ? ? ? yes
Ir(1) C(3) C(4) 71.8(6) ? ? ? yes
Ir(1) C(3) C(8) 126.5(9) ? ? ? yes
C(2) C(3) C(4) 109(1) ? ? ? yes
C(2) C(3) C(8) 124(1) ? ? ? yes
C(4) C(3) C(8) 125(1) ? ? ? yes
Ir(1) C(4) C(3) 70.1(6) ? ? ? yes
Ir(1) C(4) C(5) 68.9(6) ? ? ? yes
Ir(1) C(4) C(9) 126.3(8) ? ? ? yes
C(3) C(4) C(5) 104(1) ? ? ? yes
C(3) C(4) C(9) 128(1) ? ? ? yes
C(5) C(4) C(9) 126(1) ? ? ? yes
Ir(1) C(5) C(1) 72.0(7) ? ? ? yes
Ir(1) C(5) C(4) 71.7(6) ? ? ? yes
Ir(1) C(5) C(10) 124.4(7) ? ? ? yes
C(1) C(5) C(4) 109.7(10) ? ? ? yes
C(1) C(5) C(10) 126(1) ? ? ? yes
C(4) C(5) C(10) 123(1) ? ? ? yes
Ir(2) C(11) C(12) 71.1(6) ? ? ? yes
Ir(2) C(11) C(15) 69.2(6) ? ? ? yes
Ir(2) C(11) C(16) 126.8(8) ? ? ? yes
C(12) C(11) C(15) 107.9(10) ? ? ? yes
C(12) C(11) C(16) 126(1) ? ? ? yes
C(15) C(11) C(16) 125(1) ? ? ? yes
Ir(2) C(12) C(11) 71.4(6) ? ? ? yes
Ir(2) C(12) C(13) 70.1(6) ? ? ? yes
Ir(2) C(12) C(17) 127.6(8) ? ? ? yes
C(11) C(12) C(13) 108.5(10) ? ? ? yes
C(11) C(12) C(17) 126(1) ? ? ? yes
C(13) C(12) C(17) 125(1) ? ? ? yes
Ir(2) C(13) C(12) 71.2(6) ? ? ? yes
Ir(2) C(13) C(14) 71.3(6) ? ? ? yes
Ir(2) C(13) C(18) 128.1(9) ? ? ? yes
C(12) C(13) C(14) 107.8(10) ? ? ? yes
C(12) C(13) C(18) 126(1) ? ? ? yes
C(14) C(13) C(18) 125(1) ? ? ? yes
Ir(2) C(14) C(13) 71.0(6) ? ? ? yes
Ir(2) C(14) C(15) 69.7(6) ? ? ? yes
Ir(2) C(14) C(19) 126.7(8) ? ? ? yes
C(13) C(14) C(15) 108.5(10) ? ? ? yes
C(13) C(14) C(19) 124(1) ? ? ? yes
C(15) C(14) C(19) 126(1) ? ? ? yes
Ir(2) C(15) C(11) 72.1(6) ? ? ? yes
Ir(2) C(15) C(14) 71.4(6) ? ? ? yes
Ir(2) C(15) C(20) 122.9(7) ? ? ? yes
C(11) C(15) C(14) 107.2(9) ? ? ? yes
C(11) C(15) C(20) 126(1) ? ? ? yes
C(14) C(15) C(20) 126(1) ? ? ? yes
Ir(3) C(21) C(22) 70.9(7) ? ? ? yes
Ir(3) C(21) C(25) 71.5(6) ? ? ? yes
Ir(3) C(21) C(26) 126.7(8) ? ? ? yes
C(22) C(21) C(25) 108.6(9) ? ? ? yes
C(22) C(21) C(26) 125(1) ? ? ? yes
C(25) C(21) C(26) 125(1) ? ? ? yes
Ir(3) C(22) C(21) 71.1(6) ? ? ? yes
Ir(3) C(22) C(23) 73.7(6) ? ? ? yes
Ir(3) C(22) C(27) 127.5(8) ? ? ? yes
C(21) C(22) C(23) 109.2(9) ? ? ? yes
C(21) C(22) C(27) 125(1) ? ? ? yes
C(23) C(22) C(27) 125(1) ? ? ? yes
Ir(3) C(23) C(22) 68.2(6) ? ? ? yes
Ir(3) C(23) C(24) 69.4(6) ? ? ? yes
Ir(3) C(23) C(28) 125.2(8) ? ? ? yes
C(22) C(23) C(24) 106.5(10) ? ? ? yes
C(22) C(23) C(28) 127.0(10) ? ? ? yes
C(24) C(23) C(28) 126.4(9) ? ? ? yes
Ir(3) C(24) C(23) 72.3(5) ? ? ? yes
Ir(3) C(24) C(25) 70.6(5) ? ? ? yes
Ir(3) C(24) C(29) 129.2(7) ? ? ? yes
C(23) C(24) C(25) 108.2(8) ? ? ? yes
C(23) C(24) C(29) 124.7(9) ? ? ? yes
C(25) C(24) C(29) 126.5(9) ? ? ? yes
Ir(3) C(25) C(21) 69.9(6) ? ? ? yes
Ir(3) C(25) C(24) 71.2(5) ? ? ? yes
Ir(3) C(25) C(30) 126.2(8) ? ? ? yes
C(21) C(25) C(24) 107.3(9) ? ? ? yes
C(21) C(25) C(30) 125(1) ? ? ? yes
C(24) C(25) C(30) 126.9(10) ? ? ? yes
Ir(4) C(31) C(32) 70.4(7) ? ? ? yes
Ir(4) C(31) C(35) 71.1(7) ? ? ? yes
Ir(4) C(31) C(36) 127.5(9) ? ? ? yes
C(32) C(31) C(35) 107(1) ? ? ? yes
C(32) C(31) C(36) 127(1) ? ? ? yes
C(35) C(31) C(36) 124(1) ? ? ? yes
Ir(4) C(32) C(31) 71.0(7) ? ? ? yes
Ir(4) C(32) C(33) 71.3(7) ? ? ? yes
Ir(4) C(32) C(37) 125.7(8) ? ? ? yes
C(31) C(32) C(33) 109(1) ? ? ? yes
C(31) C(32) C(37) 123(1) ? ? ? yes
C(33) C(32) C(37) 126(1) ? ? ? yes
Ir(4) C(33) C(32) 71.2(7) ? ? ? yes
Ir(4) C(33) C(34) 70.7(6) ? ? ? yes
Ir(4) C(33) C(38) 125.1(9) ? ? ? yes
C(32) C(33) C(34) 107(1) ? ? ? yes
C(32) C(33) C(38) 127(1) ? ? ? yes
C(34) C(33) C(38) 125(1) ? ? ? yes
Ir(4) C(34) C(33) 71.0(6) ? ? ? yes
Ir(4) C(34) C(35) 71.4(6) ? ? ? yes
Ir(4) C(34) C(39) 124.3(8) ? ? ? yes
C(33) C(34) C(35) 108(1) ? ? ? yes
C(33) C(34) C(39) 124(1) ? ? ? yes
C(35) C(34) C(39) 126(1) ? ? ? yes
Ir(4) C(35) C(31) 70.8(6) ? ? ? yes
Ir(4) C(35) C(34) 70.2(6) ? ? ? yes
Ir(4) C(35) C(40) 125.6(8) ? ? ? yes
C(31) C(35) C(34) 107(1) ? ? ? yes
C(31) C(35) C(40) 127(1) ? ? ? yes
C(34) C(35) C(40) 125(1) ? ? ? yes
C(42) C(41) C(46) 116.2(9) ? ? ? yes
C(42) C(41) B(1) 119.6(10) ? ? ? yes
C(46) C(41) B(1) 123.6(10) ? ? ? yes
C(41) C(42) C(43) 122(1) ? ? ? yes
C(42) C(43) C(44) 119(1) ? ? ? yes
C(43) C(44) C(45) 119(1) ? ? ? yes
C(44) C(45) C(46) 120(1) ? ? ? yes
C(41) C(46) C(45) 121(1) ? ? ? yes
C(48) C(47) C(52) 115(1) ? ? ? yes
C(48) C(47) B(1) 122(1) ? ? ? yes
C(52) C(47) B(1) 121(1) ? ? ? yes
C(47) C(48) C(49) 120(1) ? ? ? yes
C(48) C(49) C(50) 121(1) ? ? ? yes
C(49) C(50) C(51) 120(1) ? ? ? yes
C(50) C(51) C(52) 118(1) ? ? ? yes
C(47) C(52) C(51) 123(1) ? ? ? yes
C(54) C(53) C(58) 114(1) ? ? ? yes
C(54) C(53) B(1) 124(1) ? ? ? yes
C(58) C(53) B(1) 121(1) ? ? ? yes
C(53) C(54) C(55) 122(1) ? ? ? yes
C(54) C(55) C(56) 118(1) ? ? ? yes
C(55) C(56) C(57) 119(1) ? ? ? yes
C(56) C(57) C(58) 120(1) ? ? ? yes
C(53) C(58) C(57) 123(1) ? ? ? yes
C(60) C(59) C(64) 113.0(9) ? ? ? yes
C(60) C(59) B(1) 124(1) ? ? ? yes
C(64) C(59) B(1) 122(1) ? ? ? yes
C(59) C(60) C(61) 125(1) ? ? ? yes
C(60) C(61) C(62) 118(1) ? ? ? yes
C(61) C(62) C(63) 119(1) ? ? ? yes
C(62) C(63) C(64) 120(1) ? ? ? yes
C(59) C(64) C(63) 123(1) ? ? ? yes
C(41) B(1) C(47) 104.1(8) ? ? ? yes
C(41) B(1) C(53) 111.4(10) ? ? ? yes
C(41) B(1) C(59) 112.3(9) ? ? ? yes
C(47) B(1) C(53) 113.7(10) ? ? ? yes
C(47) B(1) C(59) 112.3(10) ? ? ? yes
C(53) B(1) C(59) 103.4(8) ? ? ? yes

loop_
_geom_bond_atom_site_label_1
_geom_bond_atom_site_label_2
_geom_bond_distance
_geom_bond_site_symmetry_1
_geom_bond_site_symmetry_2
_geom_bond_publ_flag
Ir(1) Ir(2) 2.815(1) ? ? yes
Ir(1) Co(1) 2.777(1) ? ? yes
Ir(1) S(1) 2.289(3) ? ? yes
Ir(1) S(2) 2.295(3) ? ? yes
Ir(1) C(1) 2.19(1) ? ? yes
Ir(1) C(2) 2.193(9) ? ? yes
Ir(1) C(3) 2.171(10) ? ? yes
Ir(1) C(4) 2.19(1) ? ? yes
Ir(1) C(5) 2.16(1) ? ? yes
Ir(2) Co(1) 2.884(2) ? ? yes
Ir(2) S(1) 2.305(3) ? ? yes
Ir(2) S(2) 2.284(3) ? ? yes
Ir(2) C(11) 2.20(1) ? ? yes
Ir(2) C(12) 2.197(10) ? ? yes
Ir(2) C(13) 2.181(10) ? ? yes
Ir(2) C(14) 2.18(1) ? ? yes
Ir(2) C(15) 2.16(1) ? ? yes
Ir(3) Ir(4) 2.7719(7) ? ? yes
Ir(3) Co(1) 2.786(1) ? ? yes
Ir(3) S(3) 2.299(3) ? ? yes
Ir(3) S(4) 2.297(3) ? ? yes
Ir(3) C(21) 2.15(1) ? ? yes
Ir(3) C(22) 2.15(1) ? ? yes
Ir(3) C(23) 2.222(10) ? ? yes
Ir(3) C(24) 2.183(9) ? ? yes
Ir(3) C(25) 2.175(9) ? ? yes
Ir(4) Co(1) 2.891(1) ? ? yes
Ir(4) S(3) 2.299(3) ? ? yes
Ir(4) S(4) 2.296(3) ? ? yes
Ir(4) C(31) 2.18(1) ? ? yes
Ir(4) C(32) 2.17(1) ? ? yes
Ir(4) C(33) 2.17(1) ? ? yes
Ir(4) C(34) 2.168(10) ? ? yes
Ir(4) C(35) 2.183(10) ? ? yes
Co(1) S(1) 2.247(3) ? ? yes
Co(1) S(2) 2.246(3) ? ? yes
Co(1) S(3) 2.228(3) ? ? yes
Co(1) S(4) 2.253(3) ? ? yes
C(1) C(2) 1.40(1) ? ? yes
C(1) C(5) 1.42(1) ? ? yes
C(1) C(6) 1.51(2) ? ? yes
C(2) C(3) 1.44(1) ? ? yes
C(2) C(7) 1.51(1) ? ? yes
C(3) C(4) 1.42(1) ? ? yes
C(3) C(8) 1.51(1) ? ? yes
C(4) C(5) 1.47(1) ? ? yes
C(4) C(9) 1.45(1) ? ? yes
C(5) C(10) 1.51(1) ? ? yes
C(11) C(12) 1.41(1) ? ? yes
C(11) C(15) 1.45(1) ? ? yes
C(11) C(16) 1.49(1) ? ? yes
C(12) C(13) 1.45(1) ? ? yes
C(12) C(17) 1.49(1) ? ? yes
C(13) C(14) 1.41(1) ? ? yes
C(13) C(18) 1.50(1) ? ? yes
C(14) C(15) 1.45(1) ? ? yes
C(14) C(19) 1.49(1) ? ? yes
C(15) C(20) 1.48(1) ? ? yes
C(21) C(22) 1.40(1) ? ? yes
C(21) C(25) 1.43(1) ? ? yes
C(21) C(26) 1.50(1) ? ? yes
C(22) C(23) 1.43(1) ? ? yes
C(22) C(27) 1.50(1) ? ? yes
C(23) C(24) 1.45(1) ? ? yes
C(23) C(28) 1.47(1) ? ? yes
C(24) C(25) 1.43(1) ? ? yes
C(24) C(29) 1.50(1) ? ? yes
C(25) C(30) 1.49(1) ? ? yes
C(31) C(32) 1.44(2) ? ? yes
C(31) C(35) 1.42(2) ? ? yes
C(31) C(36) 1.50(2) ? ? yes
C(32) C(33) 1.40(2) ? ? yes
C(32) C(37) 1.51(1) ? ? yes
C(33) C(34) 1.42(1) ? ? yes
C(33) C(38) 1.52(2) ? ? yes
C(34) C(35) 1.43(2) ? ? yes
C(34) C(39) 1.54(2) ? ? yes
C(35) C(40) 1.52(1) ? ? yes
C(41) C(42) 1.39(1) ? ? yes
C(41) C(46) 1.39(1) ? ? yes
C(41) B(1) 1.65(1) ? ? yes
C(42) C(43) 1.39(1) ? ? yes
C(43) C(44) 1.37(2) ? ? yes
C(44) C(45) 1.38(2) ? ? yes
C(45) C(46) 1.39(1) ? ? yes
C(47) C(48) 1.42(1) ? ? yes
C(47) C(52) 1.37(1) ? ? yes
C(47) B(1) 1.65(2) ? ? yes
C(48) C(49) 1.36(2) ? ? yes
C(49) C(50) 1.35(2) ? ? yes
C(50) C(51) 1.36(2) ? ? yes
C(51) C(52) 1.39(2) ? ? yes
C(53) C(54) 1.39(1) ? ? yes
C(53) C(58) 1.40(2) ? ? yes
C(53) B(1) 1.63(1) ? ? yes
C(54) C(55) 1.41(2) ? ? yes
C(55) C(56) 1.40(2) ? ? yes
C(56) C(57) 1.32(2) ? ? yes
C(57) C(58) 1.40(2) ? ? yes
C(59) C(60) 1.39(1) ? ? yes
C(59) C(64) 1.41(1) ? ? yes
C(59) B(1) 1.64(1) ? ? yes
C(60) C(61) 1.38(1) ? ? yes
C(61) C(62) 1.40(2) ? ? yes
C(62) C(63) 1.34(2) ? ? yes
C(63) C(64) 1.40(1) ? ? yes
